data_4063619
loop_
_publ_author_name
'Sun, Mingtai'
'Mu, Ying'
'Liu, Yang'
'Wu, Qiaolin'
'Ye, Ling'

_publ_section_title
;
 Synthesis of the Binuclear Half-Metallocene Chromium(III) Aryloxides
 [Cp&#x2032;Cr(OAr)Cl]2and Their Catalytic Properties for Ethylene
 Polymerization in the Presence of Alkylaluminum Cocatalyst
;
_journal_issue 4
_journal_name_full Organometallics
_journal_page_first 669
_journal_paper_doi 10.1021/om100112x
_journal_volume 30
_journal_year 2011
_chemical_formula_sum 'C34 H44 Cl2 Cr2 O2'
_chemical_formula_weight 659.59
_chemical_name_systematic
; 
 ? 
;
_space_group_IT_number 14
_symmetry_cell_setting monoclinic
_symmetry_space_group_name_Hall '-P 2yn'
_symmetry_space_group_name_H-M 'P 1 21/n 1'
_atom_sites_solution_hydrogens geom
_atom_sites_solution_primary direct
_atom_sites_solution_secondary difmap
_audit_creation_method SHELXL-97
_cell_angle_alpha 90.00
_cell_angle_beta 93.67(3)
_cell_angle_gamma 90.00
_cell_formula_units_Z 2
_cell_length_a 9.4685(19)
_cell_length_b 11.077(2)
_cell_length_c 16.269(3)
_cell_measurement_temperature 153(2)
_cell_volume 1702.8(6)
_computing_cell_refinement 'Bruker XSCANS'
_computing_data_collection 'Bruker XSCANS'
_computing_data_reduction 'Bruker SHELXTL'
_computing_molecular_graphics 'Bruker SHELXTL'
_computing_publication_material 'Bruker SHELXTL'
_computing_structure_refinement 'SHELXL-97 (Sheldrick, 1997)'
_computing_structure_solution 'SHELXS-97 (Sheldrick, 1990)'
_diffrn_ambient_temperature 153(2)
_diffrn_measured_fraction_theta_full 0.993
_diffrn_measured_fraction_theta_max 0.993
_diffrn_measurement_device_type 'Bruker P4'
_diffrn_measurement_method '\w scans'
_diffrn_radiation_monochromator graphite
_diffrn_radiation_source 'fine-focus sealed tube'
_diffrn_radiation_type MoK\a
_diffrn_radiation_wavelength 0.71073
_diffrn_reflns_av_R_equivalents 0.0556
_diffrn_reflns_av_sigmaI/netI 0.0458
_diffrn_reflns_limit_h_max 12
_diffrn_reflns_limit_h_min -12
_diffrn_reflns_limit_k_max 14
_diffrn_reflns_limit_k_min -14
_diffrn_reflns_limit_l_max 20
_diffrn_reflns_limit_l_min -21
_diffrn_reflns_number 16219
_diffrn_reflns_theta_full 27.47
_diffrn_reflns_theta_max 27.47
_diffrn_reflns_theta_min 3.04
_exptl_absorpt_coefficient_mu 0.822
_exptl_absorpt_correction_type none
_exptl_crystal_colour green
_exptl_crystal_density_diffrn 1.286
_exptl_crystal_density_method 'not measured'
_exptl_crystal_description block
_exptl_crystal_F_000 692
_exptl_crystal_size_max 0.12
_exptl_crystal_size_mid 0.12
_exptl_crystal_size_min 0.10
_refine_diff_density_max 0.236
_refine_diff_density_min -0.312
_refine_diff_density_rms 0.050
_refine_ls_extinction_method none
_refine_ls_goodness_of_fit_ref 1.031
_refine_ls_hydrogen_treatment constr
_refine_ls_matrix_type full
_refine_ls_number_parameters 185
_refine_ls_number_reflns 3879
_refine_ls_number_restraints 0
_refine_ls_restrained_S_all 1.031
_refine_ls_R_factor_all 0.0885
_refine_ls_R_factor_gt 0.0517
_refine_ls_shift/su_max 0.000
_refine_ls_shift/su_mean 0.000
_refine_ls_structure_factor_coef Fsqd
_refine_ls_weighting_details 'calc w=1/[\s^2^(Fo^2^)+(0.0526P)^2^+0.7298P] where P=(Fo^2^+2Fc^2^)/3'
_refine_ls_weighting_scheme calc
_refine_ls_wR_factor_gt 0.1160
_refine_ls_wR_factor_ref 0.1332
_reflns_number_gt 2504
_reflns_number_total 3879
_reflns_threshold_expression >2sigma(I)
_cod_data_source_file om100112x_si_002.cif
_cod_data_source_block complex_1
_cod_depositor_comments
;
The following automatic conversions were performed:

'_symmetry_cell_setting' value 'Monoclinic' changed to 'monoclinic'
according to /home/saulius/struct/CIF-dictionaries/cif_core.dic
dictionary named 'cif_core.dic' version 2.4.1 from 2010-06-29.

Automatic conversion script
Id: cif_fix_values 1715 2011-07-08 13:25:40Z adriana 
;
_cod_original_cell_volume 1702.7(6)
_cod_original_sg_symbol_H-M P2(1)/n
_cod_database_code 4063619

loop_
_symmetry_equiv_pos_as_xyz
'x, y, z'
'-x+1/2, y+1/2, -z+1/2'
'-x, -y, -z'
'x-1/2, -y-1/2, z-1/2'

loop_
_atom_site_label
_atom_site_type_symbol
_atom_site_fract_x
_atom_site_fract_y
_atom_site_fract_z
_atom_site_U_iso_or_equiv
_atom_site_adp_type
_atom_site_occupancy
_atom_site_symmetry_multiplicity
_atom_site_calc_flag
_atom_site_refinement_flags
Cr1 Cr 0.00509(5) 0.85126(5) -0.01378(3) 0.05796(19) Uani 1 1 d .
Cl1 Cl 0.15859(9) 1.01442(8) -0.04348(8) 0.0933(4) Uani 1 1 d .
O1 O 0.0987(2) 0.82073(16) 0.08876(12) 0.0524(5) Uani 1 1 d .
C1 C 0.0638(5) 0.7349(6) -0.1149(3) 0.1100(16) Uani 1 1 d .
H1 H 0.1568 0.7327 -0.1300 0.132 Uiso 1 1 calc .
C2 C -0.0399(9) 0.8095(6) -0.1471(3) 0.139(2) Uani 1 1 d .
H2 H -0.0303 0.8655 -0.1889 0.167 Uiso 1 1 calc .
C3 C -0.1591(6) 0.7883(7) -0.1078(5) 0.141(2) Uani 1 1 d .
H3 H -0.2454 0.8275 -0.1174 0.169 Uiso 1 1 calc .
C4 C -0.1294(6) 0.6976(6) -0.0507(3) 0.1099(16) Uani 1 1 d .
H4 H -0.1917 0.6653 -0.0147 0.132 Uiso 1 1 calc .
C5 C 0.0084(7) 0.6644(4) -0.0571(3) 0.1013(15) Uani 1 1 d .
H5 H 0.0559 0.6039 -0.0270 0.122 Uiso 1 1 calc .
C6 C 0.1467(3) 0.7168(2) 0.12406(16) 0.0473(6) Uani 1 1 d .
C7 C 0.0590(3) 0.6525(3) 0.17498(18) 0.0553(7) Uani 1 1 d .
C8 C 0.1119(4) 0.5485(3) 0.2121(2) 0.0741(10) Uani 1 1 d .
H8 H 0.0551 0.5045 0.2458 0.089 Uiso 1 1 calc R
C9 C 0.2471(4) 0.5081(3) 0.2004(3) 0.0814(11) Uani 1 1 d .
H9 H 0.2812 0.4386 0.2269 0.098 Uiso 1 1 calc R
C10 C 0.3304(4) 0.5702(3) 0.1499(2) 0.0704(9) Uani 1 1 d .
H10 H 0.4205 0.5412 0.1413 0.084 Uiso 1 1 calc R
C11 C 0.2840(3) 0.6761(3) 0.11089(17) 0.0541(7) Uani 1 1 d .
C12 C -0.0889(3) 0.6989(3) 0.1882(2) 0.0641(8) Uani 1 1 d .
H12 H -0.1243 0.7355 0.1360 0.077 Uiso 1 1 calc R
C13 C -0.0848(5) 0.7983(5) 0.2518(3) 0.1149(17) Uani 1 1 d .
H13A H -0.0199 0.8599 0.2368 0.172 Uiso 1 1 calc R
H13B H -0.0542 0.7658 0.3047 0.172 Uiso 1 1 calc R
H13C H -0.1776 0.8324 0.2544 0.172 Uiso 1 1 calc R
C14 C -0.1940(4) 0.6013(4) 0.2080(3) 0.1039(14) Uani 1 1 d .
H14A H -0.2855 0.6368 0.2129 0.156 Uiso 1 1 calc R
H14B H -0.1635 0.5629 0.2590 0.156 Uiso 1 1 calc R
H14C H -0.1994 0.5424 0.1646 0.156 Uiso 1 1 calc R
C15 C 0.3761(3) 0.7492(3) 0.0569(2) 0.0707(9) Uani 1 1 d .
H15 H 0.3119 0.7909 0.0167 0.085 Uiso 1 1 calc R
C16 C 0.4551(5) 0.8455(5) 0.1056(3) 0.131(2) Uani 1 1 d .
H16A H 0.5268 0.8089 0.1418 0.197 Uiso 1 1 calc R
H16B H 0.3905 0.8897 0.1374 0.197 Uiso 1 1 calc R
H16C H 0.4986 0.8996 0.0686 0.197 Uiso 1 1 calc R
C17 C 0.4749(5) 0.6729(6) 0.0076(3) 0.1269(19) Uani 1 1 d .
H17A H 0.4210 0.6125 -0.0229 0.190 Uiso 1 1 calc R
H17B H 0.5441 0.6344 0.0445 0.190 Uiso 1 1 calc R
H17C H 0.5218 0.7237 -0.0299 0.190 Uiso 1 1 calc R

loop_
_atom_site_aniso_label
_atom_site_aniso_U_11
_atom_site_aniso_U_22
_atom_site_aniso_U_33
_atom_site_aniso_U_23
_atom_site_aniso_U_13
_atom_site_aniso_U_12
Cr1 0.0487(3) 0.0567(3) 0.0701(3) 0.0228(2) 0.0162(2) 0.0106(2)
Cl1 0.0634(5) 0.0622(5) 0.1611(10) 0.0474(6) 0.0610(6) 0.0215(4)
O1 0.0556(11) 0.0429(10) 0.0595(12) 0.0004(9) 0.0107(9) 0.0033(8)
C1 0.097(3) 0.148(5) 0.086(3) -0.031(3) 0.023(3) -0.004(3)
C2 0.165(6) 0.181(6) 0.068(3) 0.039(3) -0.016(3) -0.006(5)
C3 0.083(3) 0.196(7) 0.137(5) 0.005(5) -0.041(4) 0.020(4)
C4 0.107(4) 0.132(4) 0.093(3) -0.020(3) 0.023(3) -0.055(3)
C5 0.140(4) 0.080(3) 0.079(3) -0.019(2) -0.030(3) 0.006(3)
C6 0.0541(16) 0.0466(15) 0.0409(14) -0.0053(12) 0.0016(12) 0.0032(12)
C7 0.0606(17) 0.0572(17) 0.0472(16) 0.0017(14) -0.0020(13) -0.0035(14)
C8 0.082(2) 0.073(2) 0.065(2) 0.0190(18) -0.0077(18) -0.0054(19)
C9 0.088(3) 0.068(2) 0.085(3) 0.0205(19) -0.022(2) 0.0116(19)
C10 0.066(2) 0.076(2) 0.067(2) -0.0047(18) -0.0115(17) 0.0212(18)
C11 0.0579(17) 0.0575(18) 0.0464(16) -0.0077(13) -0.0006(13) 0.0068(13)
C12 0.0623(19) 0.067(2) 0.065(2) 0.0044(16) 0.0155(16) -0.0035(15)
C13 0.089(3) 0.129(4) 0.131(4) -0.054(3) 0.037(3) -0.009(3)
C14 0.075(3) 0.100(3) 0.139(4) 0.017(3) 0.025(3) -0.019(2)
C15 0.0524(18) 0.091(3) 0.069(2) -0.0010(19) 0.0126(16) 0.0144(16)
C16 0.133(4) 0.149(5) 0.115(4) -0.029(3) 0.028(3) -0.075(4)
C17 0.120(4) 0.156(5) 0.112(4) -0.002(3) 0.058(3) 0.041(3)

loop_
_atom_type_symbol
_atom_type_description
_atom_type_scat_dispersion_real
_atom_type_scat_dispersion_imag
_atom_type_scat_source
C C 0.0033 0.0016 'International Tables Vol C Tables 4.2.6.8 and 6.1.1.4'
H H 0.0000 0.0000 'International Tables Vol C Tables 4.2.6.8 and 6.1.1.4'
O O 0.0106 0.0060 'International Tables Vol C Tables 4.2.6.8 and 6.1.1.4'
Cl Cl 0.1484 0.1585 'International Tables Vol C Tables 4.2.6.8 and 6.1.1.4'
Cr Cr 0.3209 0.6236 'International Tables Vol C Tables 4.2.6.8 and 6.1.1.4'

loop_
_geom_angle_atom_site_label_1
_geom_angle_atom_site_label_2
_geom_angle_atom_site_label_3
_geom_angle
_geom_angle_site_symmetry_1
_geom_angle_site_symmetry_3
O1 Cr1 C4 109.82(18) . .
O1 Cr1 C5 95.79(13) . .
C4 Cr1 C5 36.39(19) . .
O1 Cr1 C1 115.80(18) . .
C4 Cr1 C1 60.42(19) . .
C5 Cr1 C1 36.00(19) . .
O1 Cr1 C3 145.9(2) . .
C4 Cr1 C3 36.6(2) . .
C5 Cr1 C3 60.3(2) . .
C1 Cr1 C3 59.9(2) . .
O1 Cr1 C2 151.6(2) . .
C4 Cr1 C2 60.0(2) . .
C5 Cr1 C2 59.8(2) . .
C1 Cr1 C2 35.9(2) . .
C3 Cr1 C2 35.4(2) . .
O1 Cr1 Cl1 92.72(7) . 3_575
C4 Cr1 Cl1 102.22(17) . 3_575
C5 Cr1 Cl1 137.78(18) . 3_575
C1 Cr1 Cl1 149.86(16) . 3_575
C3 Cr1 Cl1 91.21(18) . 3_575
C2 Cr1 Cl1 114.9(2) . 3_575
O1 Cr1 Cl1 93.29(7) . .
C4 Cr1 Cl1 152.22(14) . .
C5 Cr1 Cl1 129.01(19) . .
C1 Cr1 Cl1 96.13(16) . .
C3 Cr1 Cl1 120.4(2) . .
C2 Cr1 Cl1 92.36(18) . .
Cl1 Cr1 Cl1 91.50(4) 3_575 .
Cr1 Cl1 Cr1 88.50(4) 3_575 .
C6 O1 Cr1 131.34(17) . .
C5 C1 C2 108.4(5) . .
C5 C1 Cr1 71.9(3) . .
C2 C1 Cr1 73.7(3) . .
C5 C1 H1 125.8 . .
C2 C1 H1 125.8 . .
Cr1 C1 H1 120.3 . .
C3 C2 C1 108.4(5) . .
C3 C2 Cr1 72.0(3) . .
C1 C2 Cr1 70.4(3) . .
C3 C2 H2 125.8 . .
C1 C2 H2 125.8 . .
Cr1 C2 H2 123.5 . .
C2 C3 C4 107.6(5) . .
C2 C3 Cr1 72.7(3) . .
C4 C3 Cr1 70.3(3) . .
C2 C3 H3 126.2 . .
C4 C3 H3 126.2 . .
Cr1 C3 H3 122.5 . .
C5 C4 C3 107.4(5) . .
C5 C4 Cr1 71.8(3) . .
C3 C4 Cr1 73.1(3) . .
C5 C4 H4 126.3 . .
C3 C4 H4 126.3 . .
Cr1 C4 H4 120.6 . .
C1 C5 C4 108.2(5) . .
C1 C5 Cr1 72.1(3) . .
C4 C5 Cr1 71.8(3) . .
C1 C5 H5 125.9 . .
C4 C5 H5 125.9 . .
Cr1 C5 H5 121.9 . .
O1 C6 C7 119.1(2) . .
O1 C6 C11 119.8(3) . .
C7 C6 C11 121.0(3) . .
C8 C7 C6 118.0(3) . .
C8 C7 C12 122.2(3) . .
C6 C7 C12 119.8(3) . .
C7 C8 C9 121.6(3) . .
C7 C8 H8 119.2 . .
C9 C8 H8 119.2 . .
C10 C9 C8 119.9(3) . .
C10 C9 H9 120.1 . .
C8 C9 H9 120.1 . .
C9 C10 C11 121.5(3) . .
C9 C10 H10 119.2 . .
C11 C10 H10 119.2 . .
C10 C11 C6 118.0(3) . .
C10 C11 C15 122.7(3) . .
C6 C11 C15 119.3(3) . .
C13 C12 C14 111.3(3) . .
C13 C12 C7 111.1(3) . .
C14 C12 C7 114.3(3) . .
C13 C12 H12 106.5 . .
C14 C12 H12 106.5 . .
C7 C12 H12 106.5 . .
C12 C13 H13A 109.5 . .
C12 C13 H13B 109.5 . .
H13A C13 H13B 109.5 . .
C12 C13 H13C 109.5 . .
H13A C13 H13C 109.5 . .
H13B C13 H13C 109.5 . .
C12 C14 H14A 109.5 . .
C12 C14 H14B 109.5 . .
H14A C14 H14B 109.5 . .
C12 C14 H14C 109.5 . .
H14A C14 H14C 109.5 . .
H14B C14 H14C 109.5 . .
C16 C15 C11 111.2(3) . .
C16 C15 C17 111.7(4) . .
C11 C15 C17 113.8(3) . .
C16 C15 H15 106.5 . .
C11 C15 H15 106.5 . .
C17 C15 H15 106.5 . .
C15 C16 H16A 109.5 . .
C15 C16 H16B 109.5 . .
H16A C16 H16B 109.5 . .
C15 C16 H16C 109.5 . .
H16A C16 H16C 109.5 . .
H16B C16 H16C 109.5 . .
C15 C17 H17A 109.5 . .
C15 C17 H17B 109.5 . .
H17A C17 H17B 109.5 . .
C15 C17 H17C 109.5 . .
H17A C17 H17C 109.5 . .
H17B C17 H17C 109.5 . .

loop_
_geom_bond_atom_site_label_1
_geom_bond_atom_site_label_2
_geom_bond_distance
_geom_bond_site_symmetry_2
Cr1 O1 1.869(2) .
Cr1 C4 2.187(4) .
Cr1 C5 2.187(4) .
Cr1 C1 2.189(5) .
Cr1 C3 2.223(5) .
Cr1 C2 2.231(5) .
Cr1 Cl1 2.3808(11) 3_575
Cr1 Cl1 2.3878(10) .
Cl1 Cr1 2.3808(11) 3_575
O1 C6 1.352(3) .
C1 C5 1.352(7) .
C1 C2 1.362(8) .
C1 H1 0.9300 .
C2 C3 1.353(8) .
C2 H2 0.9300 .
C3 C4 1.385(8) .
C3 H3 0.9300 .
C4 C5 1.366(7) .
C4 H4 0.9300 .
C5 H5 0.9300 .
C6 C7 1.404(4) .
C6 C11 1.406(4) .
C7 C8 1.380(4) .
C7 C12 1.519(4) .
C8 C9 1.381(5) .
C8 H8 0.9300 .
C9 C10 1.360(5) .
C9 H9 0.9300 .
C10 C11 1.391(4) .
C10 H10 0.9300 .
C11 C15 1.511(5) .
C12 C13 1.509(5) .
C12 C14 1.518(5) .
C12 H12 0.9800 .
C13 H13A 0.9600 .
C13 H13B 0.9600 .
C13 H13C 0.9600 .
C14 H14A 0.9600 .
C14 H14B 0.9600 .
C14 H14C 0.9600 .
C15 C16 1.500(5) .
C15 C17 1.527(5) .
C15 H15 0.9800 .
C16 H16A 0.9600 .
C16 H16B 0.9600 .
C16 H16C 0.9600 .
C17 H17A 0.9600 .
C17 H17B 0.9600 .
C17 H17C 0.9600 .
